data_1521027
loop_
_publ_author_name
'de Nadai, C.'
'Demourgues, A.'
'Gravereau, P.'
'Grannec, J.'

_publ_section_title
;
 Crystal structure of new palladium fluorides A2 Pd F6 and A A' Pd F6
 (A(2+) = Ba(2+), Sr(2+), Pb(2+))
;
_journal_name_full 'Journal of Solid State Chemistry'
_journal_page_first 242
_journal_page_last 249
_journal_volume 148
_journal_year 1999
_chemical_formula_sum 'Ba2 F6 Pd'
_chemical_name_systematic 'Ba2 Pd F6'
_space_group_IT_number 64
_symmetry_space_group_name_Hall '-C 2ac 2'
_symmetry_space_group_name_H-M 'C m c a'
_cell_angle_alpha 90
_cell_angle_beta 90
_cell_angle_gamma 90
_cell_formula_units_Z 4
_cell_length_a 17.09
_cell_length_b 6.163
_cell_length_c 6.158
_cell_volume 648.595
_citation_journal_id_ASTM JSSCBI
_cod_data_source_file deNadai_JSSCBI_1999_384.cif
_cod_data_source_block Ba2F6Pd1
_cod_original_cell_volume 648.5955
_cod_original_formula_sum 'Ba2 F6 Pd1'
_cod_database_code 1521027

loop_
_symmetry_equiv_pos_as_xyz
x,y,z
-x+1/2,-y,z+1/2
x,-y,-z
-x+1/2,y,-z+1/2
-x,-y,-z
x-1/2,y,-z-1/2
-x,y,z
x-1/2,-y,z-1/2
x+1/2,y+1/2,z
-x+1,-y+1/2,z+1/2
x+1/2,-y+1/2,-z
-x+1,y+1/2,-z+1/2
-x+1/2,-y+1/2,-z
x,y+1/2,-z-1/2
-x+1/2,y+1/2,z
x,-y+1/2,z-1/2

loop_
_atom_site_label
_atom_site_type_symbol
_atom_site_fract_x
_atom_site_fract_y
_atom_site_fract_z
_atom_site_occupancy
_atom_site_U_iso_or_equiv
Pd1 Pd+2 0.5 0 0 1 0.0
F2 F-1 0.08144 0.6587 0.1597 1 0.0
Ba1 Ba+2 0.16019 0 0 1 0.0
F1 F-1 0.25 0.2553 0.25 1 0.0
